data_4121424
loop_
_publ_author_name
'Mori, Keiji'
'Kurihara, Kazuki'
'Yabe, Shinnosuke'
'Yamanaka, Masahiro'
'Akiyama, Takahiko'

_publ_section_title
;
 Double C(sp(3))-H Bond Functionalization Mediated by Sequential Hydride
 Shift/Cyclization Process: Diastereoselective Construction of
 Polyheterocycles.
;
_journal_issue 10
_journal_name_full 'Journal of the American Chemical Society'
_journal_page_first 3744
_journal_page_last 3747
_journal_paper_doi 10.1021/ja412706d
_journal_volume 136
_journal_year 2014
_chemical_formula_sum 'C26 H24 F3 N O'
_chemical_formula_weight 423.46
_chemical_name_systematic
; 
 ? 
;
_space_group_IT_number 2
_symmetry_cell_setting triclinic
_symmetry_space_group_name_Hall '-P 1'
_symmetry_space_group_name_H-M 'P -1'
_atom_sites_solution_hydrogens geom
_atom_sites_solution_primary direct
_atom_sites_solution_secondary difmap
_audit_creation_method SHELXL-97
_cell_angle_alpha 107.003(2)
_cell_angle_beta 109.020(2)
_cell_angle_gamma 95.887(2)
_cell_formula_units_Z 2
_cell_length_a 9.4028(13)
_cell_length_b 10.1616(14)
_cell_length_c 14.1650(19)
_cell_measurement_reflns_used 4314
_cell_measurement_temperature 123
_cell_measurement_theta_max 27.61
_cell_measurement_theta_min 2.20
_cell_volume 1193.9(3)
_computing_cell_refinement 'APEX2 (Bruker AXS, 2006)'
_computing_data_collection 'APEX2 (Bruker AXS, 2006)'
_computing_data_reduction 'SAINT (Bruker AXS, 2004)'
_computing_molecular_graphics 'XSHEL (Bruker AXS,2002)'
_computing_publication_material 'XCIF (Bruker AXS, 2001)'
_computing_structure_refinement 'SHELXL-97 (Sheldrick, 1997)'
_computing_structure_solution 'SHELXS-97 (Sheldrick, 1997)'
_diffrn_ambient_temperature 123
_diffrn_detector_area_resol_mean 8.333
_diffrn_measured_fraction_theta_full 0.963
_diffrn_measured_fraction_theta_max 0.963
_diffrn_measurement_device_type 'Bruker APEXII CCD area detector'
_diffrn_measurement_method 'phi and omega scans'
_diffrn_radiation_monochromator 'Bruker Helios multilayer confocal mirror'
_diffrn_radiation_source 'Bruker TXS fine-focus rotating anode'
_diffrn_radiation_type MoK\a
_diffrn_radiation_wavelength 0.71073
_diffrn_reflns_av_R_equivalents 0.0111
_diffrn_reflns_av_sigmaI/netI 0.0185
_diffrn_reflns_limit_h_max 11
_diffrn_reflns_limit_h_min -11
_diffrn_reflns_limit_k_max 12
_diffrn_reflns_limit_k_min -8
_diffrn_reflns_limit_l_max 10
_diffrn_reflns_limit_l_min -17
_diffrn_reflns_number 6368
_diffrn_reflns_theta_full 26.50
_diffrn_reflns_theta_max 26.50
_diffrn_reflns_theta_min 1.62
_exptl_absorpt_coefficient_mu 0.087
_exptl_absorpt_correction_T_max 0.9828
_exptl_absorpt_correction_T_min 0.9828
_exptl_absorpt_correction_type empirical
_exptl_absorpt_process_details
;
SADABS Sheldrick 1996
;
_exptl_crystal_colour colorless
_exptl_crystal_density_diffrn 1.178
_exptl_crystal_density_method 'not measured'
_exptl_crystal_description plate
_exptl_crystal_F_000 444
_exptl_crystal_size_max 0.20
_exptl_crystal_size_mid 0.20
_exptl_crystal_size_min 0.20
_refine_diff_density_max 1.679
_refine_diff_density_min -0.571
_refine_diff_density_rms 0.062
_refine_ls_extinction_method none
_refine_ls_goodness_of_fit_ref 1.047
_refine_ls_hydrogen_treatment constr
_refine_ls_matrix_type full
_refine_ls_number_parameters 309
_refine_ls_number_reflns 4762
_refine_ls_number_restraints 0
_refine_ls_restrained_S_all 1.047
_refine_ls_R_factor_all 0.0620
_refine_ls_R_factor_gt 0.0563
_refine_ls_shift/su_max 0.006
_refine_ls_shift/su_mean 0.000
_refine_ls_structure_factor_coef Fsqd
_refine_ls_weighting_details 'calc w=1/[\s^2^(Fo^2^)+(0.0719P)^2^+1.3944P] where P=(Fo^2^+2Fc^2^)/3'
_refine_ls_weighting_scheme calc
_refine_ls_wR_factor_gt 0.1488
_refine_ls_wR_factor_ref 0.1550
_reflns_number_gt 4242
_reflns_number_total 4762
_reflns_threshold_expression >2sigma(I)
_cod_data_source_file ja412706d_si_012.cif
_cod_data_source_block shelxl
_cod_depositor_comments
;
The following automatic conversions were performed:

'_symmetry_cell_setting' value 'Triclinic' changed to 'triclinic'
according to
/usr/data/users/saulius/crontab/automatic-downloads/current/ACS/lib/dictionaries/cif_core.dic
dictionary named 'cif_core.dic' version 2.4.2 from 2011-04-26.

Automatic conversion script
Id: cif_fix_values 2281 2013-09-26 08:29:07Z andrius 
;
_cod_original_sg_symbol_H-M 'P-1   '
_cod_database_code 4121424

loop_
_symmetry_equiv_pos_as_xyz
'x, y, z'
'-x, -y, -z'

loop_
_atom_site_label
_atom_site_type_symbol
_atom_site_fract_x
_atom_site_fract_y
_atom_site_fract_z
_atom_site_U_iso_or_equiv
_atom_site_adp_type
_atom_site_occupancy
_atom_site_symmetry_multiplicity
_atom_site_calc_flag
_atom_site_refinement_flags
C1 C 0.8827(2) 0.99609(19) 0.80463(15) 0.0181(4) Uani 1 1 d .
H1 H 0.9971 1.0288 0.8420 0.022 Uiso 1 1 calc R
C2 C 0.9037(2) 1.20245(19) 0.76407(15) 0.0187(4) Uani 1 1 d .
H2 H 1.0155 1.2216 0.8093 0.022 Uiso 1 1 calc R
C3 C 0.8843(2) 1.1251(2) 0.64725(15) 0.0195(4) Uani 1 1 d .
C4 C 1.0201(2) 1.1922(2) 0.62471(16) 0.0233(4) Uani 1 1 d .
H4A H 0.9924 1.1721 0.5474 0.028 Uiso 1 1 calc R
H4B H 1.0497 1.2956 0.6619 0.028 Uiso 1 1 calc R
C5 C 1.1493(2) 1.1230(2) 0.66754(15) 0.0208(4) Uani 1 1 d .
C6 C 1.3075(2) 1.1675(2) 0.69657(16) 0.0240(4) Uani 1 1 d .
H6 H 1.3482 1.2528 0.6905 0.029 Uiso 1 1 calc R
C7 C 1.4050(2) 1.0846(2) 0.73461(16) 0.0250(4) Uani 1 1 d .
H7 H 1.5131 1.1136 0.7545 0.030 Uiso 1 1 calc R
C8 C 1.3455(2) 0.9600(2) 0.74377(16) 0.0232(4) Uani 1 1 d .
H8 H 1.4134 0.9047 0.7699 0.028 Uiso 1 1 calc R
C9 C 1.1870(2) 0.9154(2) 0.71486(15) 0.0211(4) Uani 1 1 d .
H9 H 1.1462 0.8299 0.7207 0.025 Uiso 1 1 calc R
C10 C 1.0903(2) 0.99856(19) 0.67731(14) 0.0188(4) Uani 1 1 d .
C11 C 0.9162(2) 0.97342(19) 0.64128(15) 0.0184(4) Uani 1 1 d .
H11 H 0.8720 0.9119 0.5645 0.022 Uiso 1 1 calc R
C12 C 0.7276(2) 1.1206(2) 0.56729(16) 0.0252(4) Uani 1 1 d .
H12A H 0.6464 1.0922 0.5912 0.038 Uiso 1 1 calc R
H12B H 0.7113 1.0523 0.4975 0.038 Uiso 1 1 calc R
H12C H 0.7244 1.2142 0.5619 0.038 Uiso 1 1 calc R
C13 C 0.8521(2) 1.3416(2) 0.78778(16) 0.0228(4) Uani 1 1 d .
C14 C 0.8240(2) 0.9311(2) 0.87183(15) 0.0195(4) Uani 1 1 d .
C15 C 0.7409(2) 0.9980(2) 0.92906(16) 0.0232(4) Uani 1 1 d .
H15 H 0.7153 1.0842 0.9235 0.028 Uiso 1 1 calc R
C16 C 0.6950(2) 0.9390(2) 0.99460(17) 0.0278(4) Uani 1 1 d .
H16 H 0.6382 0.9853 1.0335 0.033 Uiso 1 1 calc R
C17 C 0.7315(2) 0.8141(2) 1.00346(17) 0.0287(5) Uani 1 1 d .
H17 H 0.6995 0.7742 1.0481 0.034 Uiso 1 1 calc R
C18 C 0.8152(3) 0.7468(2) 0.94697(18) 0.0313(5) Uani 1 1 d .
H18 H 0.8413 0.6610 0.9533 0.038 Uiso 1 1 calc R
C19 C 0.8607(3) 0.8048(2) 0.88115(17) 0.0270(4) Uani 1 1 d .
H19 H 0.9172 0.7581 0.8422 0.032 Uiso 1 1 calc R
C20 C 0.6952(2) 0.81636(19) 0.63709(15) 0.0206(4) Uani 1 1 d .
H20A H 0.6308 0.8735 0.6032 0.025 Uiso 1 1 calc R
H20B H 0.6507 0.7903 0.6853 0.025 Uiso 1 1 calc R
C21 C 0.6929(2) 0.68368(19) 0.55199(15) 0.0195(4) Uani 1 1 d .
C22 C 0.8060(2) 0.6061(2) 0.57239(18) 0.0271(4) Uani 1 1 d .
H22 H 0.8893 0.6392 0.6394 0.032 Uiso 1 1 calc R
C23 C 0.7981(3) 0.4809(2) 0.4957(2) 0.0331(5) Uani 1 1 d .
H23 H 0.8754 0.4285 0.5106 0.040 Uiso 1 1 calc R
C24 C 0.6776(3) 0.4321(2) 0.39739(19) 0.0330(5) Uani 1 1 d .
H24 H 0.6729 0.3466 0.3448 0.040 Uiso 1 1 calc R
C25 C 0.5644(3) 0.5079(2) 0.37597(17) 0.0306(5) Uani 1 1 d .
H25 H 0.4814 0.4745 0.3088 0.037 Uiso 1 1 calc R
C26 C 0.5727(2) 0.6334(2) 0.45332(16) 0.0231(4) Uani 1 1 d .
H26 H 0.4949 0.6853 0.4383 0.028 Uiso 1 1 calc R
C27 C 0.2666(4) 0.6510(3) 0.8716(2) 0.0543(7) Uani 1 1 d .
H27A H 0.3408 0.7022 0.8526 0.082 Uiso 1 1 calc R
H27B H 0.1957 0.7101 0.8878 0.082 Uiso 1 1 calc R
H27C H 0.2081 0.5639 0.8119 0.082 Uiso 1 1 calc R
C28 C 0.3504(4) 0.6156(4) 0.9665(3) 0.0582(8) Uani 1 1 d .
H28A H 0.4147 0.7043 1.0240 0.070 Uiso 1 1 calc R
H28B H 0.2732 0.5773 0.9908 0.070 Uiso 1 1 calc R
C29 C 0.4508(3) 0.5139(3) 0.9532(3) 0.0542(8) Uani 1 1 d .
H29A H 0.3837 0.4226 0.9011 0.065 Uiso 1 1 calc R
H29B H 0.5189 0.5471 0.9205 0.065 Uiso 1 1 calc R
F1 F 0.69904(14) 1.32675(13) 0.75412(10) 0.0297(3) Uani 1 1 d .
F2 F 0.90732(16) 1.41153(13) 0.89316(10) 0.0321(3) Uani 1 1 d .
F3 F 0.90370(16) 1.42789(13) 0.74446(11) 0.0334(3) Uani 1 1 d .
N1 N 0.85336(17) 0.90081(16) 0.69936(12) 0.0181(3) Uani 1 1 d .
O1 O 0.82042(15) 1.11982(13) 0.80214(10) 0.0190(3) Uani 1 1 d .

loop_
_atom_site_aniso_label
_atom_site_aniso_U_11
_atom_site_aniso_U_22
_atom_site_aniso_U_33
_atom_site_aniso_U_23
_atom_site_aniso_U_13
_atom_site_aniso_U_12
C1 0.0176(8) 0.0165(9) 0.0194(9) 0.0046(7) 0.0071(7) 0.0042(7)
C2 0.0200(9) 0.0168(9) 0.0187(9) 0.0055(7) 0.0075(7) 0.0029(7)
C3 0.0227(9) 0.0190(9) 0.0179(9) 0.0063(7) 0.0088(7) 0.0051(7)
C4 0.0280(10) 0.0227(9) 0.0236(10) 0.0095(8) 0.0138(8) 0.0063(8)
C5 0.0248(10) 0.0205(9) 0.0180(9) 0.0049(7) 0.0111(8) 0.0039(7)
C6 0.0268(10) 0.0212(9) 0.0247(10) 0.0052(8) 0.0145(8) 0.0002(8)
C7 0.0198(9) 0.0274(10) 0.0238(10) 0.0030(8) 0.0100(8) 0.0000(8)
C8 0.0212(9) 0.0247(10) 0.0219(9) 0.0056(8) 0.0074(8) 0.0066(8)
C9 0.0218(9) 0.0180(9) 0.0227(9) 0.0047(7) 0.0098(8) 0.0037(7)
C10 0.0193(9) 0.0187(9) 0.0171(9) 0.0026(7) 0.0089(7) 0.0020(7)
C11 0.0192(9) 0.0175(9) 0.0176(9) 0.0035(7) 0.0082(7) 0.0042(7)
C12 0.0277(10) 0.0262(10) 0.0197(9) 0.0065(8) 0.0065(8) 0.0100(8)
C13 0.0280(10) 0.0194(9) 0.0221(10) 0.0070(7) 0.0108(8) 0.0059(8)
C14 0.0165(8) 0.0202(9) 0.0183(9) 0.0061(7) 0.0037(7) 0.0002(7)
C15 0.0223(9) 0.0263(10) 0.0221(9) 0.0099(8) 0.0078(8) 0.0066(8)
C16 0.0225(10) 0.0389(12) 0.0242(10) 0.0125(9) 0.0103(8) 0.0063(9)
C17 0.0274(10) 0.0318(11) 0.0243(10) 0.0125(9) 0.0070(8) -0.0040(8)
C18 0.0391(12) 0.0212(10) 0.0319(11) 0.0116(9) 0.0101(10) 0.0029(9)
C19 0.0327(11) 0.0215(10) 0.0293(11) 0.0089(8) 0.0144(9) 0.0066(8)
C20 0.0171(9) 0.0183(9) 0.0227(9) 0.0030(7) 0.0068(7) 0.0020(7)
C21 0.0200(9) 0.0156(8) 0.0233(9) 0.0061(7) 0.0101(8) 0.0000(7)
C22 0.0227(10) 0.0216(10) 0.0323(11) 0.0063(8) 0.0077(8) 0.0034(8)
C23 0.0330(11) 0.0209(10) 0.0474(14) 0.0088(9) 0.0190(10) 0.0098(9)
C24 0.0446(13) 0.0179(10) 0.0364(12) 0.0014(9) 0.0233(11) 0.0027(9)
C25 0.0381(12) 0.0245(10) 0.0222(10) 0.0034(8) 0.0090(9) -0.0017(9)
C26 0.0254(10) 0.0205(9) 0.0227(10) 0.0079(8) 0.0083(8) 0.0026(7)
C27 0.0568(18) 0.0431(15) 0.0521(17) 0.0112(13) 0.0110(14) 0.0115(13)
C28 0.0603(19) 0.0576(19) 0.0588(19) 0.0166(15) 0.0295(16) 0.0088(15)
C29 0.0459(15) 0.0356(14) 0.073(2) 0.0237(14) 0.0122(14) -0.0071(12)
F1 0.0283(6) 0.0268(6) 0.0359(7) 0.0102(5) 0.0129(5) 0.0128(5)
F2 0.0442(8) 0.0231(6) 0.0230(6) 0.0011(5) 0.0100(6) 0.0108(5)
F3 0.0477(8) 0.0215(6) 0.0430(8) 0.0165(5) 0.0261(7) 0.0113(5)
N1 0.0165(7) 0.0159(7) 0.0193(8) 0.0035(6) 0.0068(6) 0.0007(6)
O1 0.0214(7) 0.0168(6) 0.0221(7) 0.0076(5) 0.0113(5) 0.0054(5)

loop_
_atom_type_symbol
_atom_type_description
_atom_type_scat_dispersion_real
_atom_type_scat_dispersion_imag
_atom_type_scat_source
C C 0.0033 0.0016 'International Tables Vol C Tables 4.2.6.8 and 6.1.1.4'
H H 0.0000 0.0000 'International Tables Vol C Tables 4.2.6.8 and 6.1.1.4'
N N 0.0061 0.0033 'International Tables Vol C Tables 4.2.6.8 and 6.1.1.4'
O O 0.0106 0.0060 'International Tables Vol C Tables 4.2.6.8 and 6.1.1.4'
F F 0.0171 0.0103 'International Tables Vol C Tables 4.2.6.8 and 6.1.1.4'

loop_
_geom_angle_atom_site_label_1
_geom_angle_atom_site_label_2
_geom_angle_atom_site_label_3
_geom_angle
_geom_angle_site_symmetry_1
N1 C1 O1 111.89(15) .
N1 C1 C14 114.53(15) .
O1 C1 C14 108.41(14) .
N1 C1 H1 107.2 .
O1 C1 H1 107.2 .
C14 C1 H1 107.2 .
O1 C2 C13 104.05(14) .
O1 C2 C3 112.48(15) .
C13 C2 C3 117.02(16) .
O1 C2 H2 107.6 .
C13 C2 H2 107.6 .
C3 C2 H2 107.6 .
C12 C3 C2 112.76(15) .
C12 C3 C4 112.41(16) .
C2 C3 C4 109.45(15) .
C12 C3 C11 113.12(16) .
C2 C3 C11 106.17(14) .
C4 C3 C11 102.25(14) .
C5 C4 C3 104.11(15) .
C5 C4 H4A 110.9 .
C3 C4 H4A 110.9 .
C5 C4 H4B 110.9 .
C3 C4 H4B 110.9 .
H4A C4 H4B 109.0 .
C10 C5 C6 120.35(18) .
C10 C5 C4 110.19(17) .
C6 C5 C4 129.45(18) .
C7 C6 C5 118.87(18) .
C7 C6 H6 120.6 .
C5 C6 H6 120.6 .
C8 C7 C6 120.58(18) .
C8 C7 H7 119.7 .
C6 C7 H7 119.7 .
C7 C8 C9 120.66(19) .
C7 C8 H8 119.7 .
C9 C8 H8 119.7 .
C10 C9 C8 118.53(18) .
C10 C9 H9 120.7 .
C8 C9 H9 120.7 .
C9 C10 C5 121.00(18) .
C9 C10 C11 128.57(17) .
C5 C10 C11 110.43(16) .
N1 C11 C10 113.53(15) .
N1 C11 C3 117.60(14) .
C10 C11 C3 102.90(14) .
N1 C11 H11 107.4 .
C10 C11 H11 107.4 .
C3 C11 H11 107.4 .
C3 C12 H12A 109.5 .
C3 C12 H12B 109.5 .
H12A C12 H12B 109.5 .
C3 C12 H12C 109.5 .
H12A C12 H12C 109.5 .
H12B C12 H12C 109.5 .
F1 C13 F3 106.81(16) .
F1 C13 F2 106.43(15) .
F3 C13 F2 106.48(16) .
F1 C13 C2 113.73(16) .
F3 C13 C2 112.72(16) .
F2 C13 C2 110.21(16) .
C15 C14 C19 119.09(18) .
C15 C14 C1 121.47(17) .
C19 C14 C1 119.35(17) .
C14 C15 C16 120.14(19) .
C14 C15 H15 119.9 .
C16 C15 H15 119.9 .
C17 C16 C15 120.5(2) .
C17 C16 H16 119.7 .
C15 C16 H16 119.7 .
C16 C17 C18 119.8(2) .
C16 C17 H17 120.1 .
C18 C17 H17 120.1 .
C17 C18 C19 120.0(2) .
C17 C18 H18 120.0 .
C19 C18 H18 120.0 .
C18 C19 C14 120.5(2) .
C18 C19 H19 119.7 .
C14 C19 H19 119.7 .
N1 C20 C21 111.15(15) .
N1 C20 H20A 109.4 .
C21 C20 H20A 109.4 .
N1 C20 H20B 109.4 .
C21 C20 H20B 109.4 .
H20A C20 H20B 108.0 .
C26 C21 C22 118.62(18) .
C26 C21 C20 120.15(17) .
C22 C21 C20 121.15(18) .
C23 C22 C21 120.6(2) .
C23 C22 H22 119.7 .
C21 C22 H22 119.7 .
C24 C23 C22 120.2(2) .
C24 C23 H23 119.9 .
C22 C23 H23 119.9 .
C25 C24 C23 119.9(2) .
C25 C24 H24 120.1 .
C23 C24 H24 120.1 .
C24 C25 C26 119.7(2) .
C24 C25 H25 120.2 .
C26 C25 H25 120.2 .
C21 C26 C25 121.0(2) .
C21 C26 H26 119.5 .
C25 C26 H26 119.5 .
C28 C27 H27A 109.5 .
C28 C27 H27B 109.5 .
H27A C27 H27B 109.5 .
C28 C27 H27C 109.5 .
H27A C27 H27C 109.5 .
H27B C27 H27C 109.5 .
C29 C28 C27 117.1(3) .
C29 C28 H28A 108.0 .
C27 C28 H28A 108.0 .
C29 C28 H28B 108.0 .
C27 C28 H28B 108.0 .
H28A C28 H28B 107.3 .
C29 C29 C28 119.6(4) 2_667
C29 C29 H29A 107.4 2_667
C28 C29 H29A 107.4 .
C29 C29 H29B 107.4 2_667
C28 C29 H29B 107.4 .
H29A C29 H29B 107.0 .
C1 N1 C11 110.25(14) .
C1 N1 C20 116.93(15) .
C11 N1 C20 113.65(15) .
C2 O1 C1 109.31(13) .

loop_
_geom_bond_atom_site_label_1
_geom_bond_atom_site_label_2
_geom_bond_distance
_geom_bond_site_symmetry_2
C1 N1 1.439(2) .
C1 O1 1.445(2) .
C1 C14 1.511(3) .
C1 H1 1.0000 .
C2 O1 1.419(2) .
C2 C13 1.522(3) .
C2 C3 1.550(3) .
C2 H2 1.0000 .
C3 C12 1.525(3) .
C3 C4 1.553(3) .
C3 C11 1.583(3) .
C4 C5 1.510(3) .
C4 H4A 0.9900 .
C4 H4B 0.9900 .
C5 C10 1.391(3) .
C5 C6 1.394(3) .
C6 C7 1.393(3) .
C6 H6 0.9500 .
C7 C8 1.389(3) .
C7 H7 0.9500 .
C8 C9 1.397(3) .
C8 H8 0.9500 .
C9 C10 1.389(3) .
C9 H9 0.9500 .
C10 C11 1.517(2) .
C11 N1 1.467(2) .
C11 H11 1.0000 .
C12 H12A 0.9800 .
C12 H12B 0.9800 .
C12 H12C 0.9800 .
C13 F1 1.337(2) .
C13 F3 1.342(2) .
C13 F2 1.342(2) .
C14 C15 1.389(3) .
C14 C19 1.394(3) .
C15 C16 1.393(3) .
C15 H15 0.9500 .
C16 C17 1.378(3) .
C16 H16 0.9500 .
C17 C18 1.388(3) .
C17 H17 0.9500 .
C18 C19 1.389(3) .
C18 H18 0.9500 .
C19 H19 0.9500 .
C20 N1 1.472(2) .
C20 C21 1.516(3) .
C20 H20A 0.9900 .
C20 H20B 0.9900 .
C21 C26 1.388(3) .
C21 C22 1.394(3) .
C22 C23 1.387(3) .
C22 H22 0.9500 .
C23 C24 1.386(3) .
C23 H23 0.9500 .
C24 C25 1.384(3) .
C24 H24 0.9500 .
C25 C26 1.392(3) .
C25 H25 0.9500 .
C26 H26 0.9500 .
C27 C28 1.485(5) .
C27 H27A 0.9800 .
C27 H27B 0.9800 .
C27 H27C 0.9800 .
C28 C29 1.482(5) .
C28 H28A 0.9900 .
C28 H28B 0.9900 .
C29 C29 1.472(6) 2_667
C29 H29A 0.9900 .
C29 H29B 0.9900 .
